data_2234455
loop_
_publ_author_name
'Huang, Wan-Yun'
'Zhang, Ye'
'Hu, Kun'
'Lin, Qing-Mei'
'Liu, Xian-Xian'

_publ_section_title
;
 4-[(3-Methoxyanilino)methylidene]-2-phenyl-1,3-oxazol-5(4<i>H</i>)-one
;
_journal_coeditor_code XU5464
_journal_issue 4
_journal_name_full 'Acta Crystallographica Section E'
_journal_page_first o1008
_journal_paper_doi 10.1107/S1600536812008276
_journal_volume 68
_journal_year 2012
_chemical_formula_iupac 'C17 H14 N2 O3'
_chemical_formula_moiety 'C17 H14 N2 O3'
_chemical_formula_sum 'C17 H14 N2 O3'
_chemical_formula_weight 294.30
_chemical_name_systematic
;
4-[(3-Methoxyanilino)methylidene]-2-phenyl-1,3-oxazol-5(4<i>H</i>)-one
;
_space_group_IT_number 2
_symmetry_cell_setting triclinic
_symmetry_space_group_name_Hall '-P 1'
_symmetry_space_group_name_H-M 'P -1'
_atom_sites_solution_hydrogens geom
_atom_sites_solution_primary direct
_atom_sites_solution_secondary difmap
_audit_creation_method SHELXL-97
_cell_angle_alpha 98.629(5)
_cell_angle_beta 94.096(5)
_cell_angle_gamma 108.715(6)
_cell_formula_units_Z 2
_cell_length_a 6.6085(5)
_cell_length_b 7.1887(5)
_cell_length_c 15.3659(10)
_cell_measurement_reflns_used 2524
_cell_measurement_temperature 150(2)
_cell_measurement_theta_max 28.7410
_cell_measurement_theta_min 3.0372
_cell_volume 677.96(9)
_computing_cell_refinement
;
CrysAlis PRO (Agilent, 2011)
;
_computing_data_collection
;
CrysAlis PRO (Agilent, 2011)
;
_computing_data_reduction
;
CrysAlis PRO (Agilent, 2011)
;
_computing_molecular_graphics 'DIAMOND (Brandenburg, 2006)'
_computing_publication_material 'SHELXL97 (Sheldrick, 2008)'
_computing_structure_refinement 'SHELXL97 (Sheldrick, 2008)'
_computing_structure_solution 'SHELXS97 (Sheldrick, 2008)'
_diffrn_ambient_temperature 150(2)
_diffrn_measured_fraction_theta_full 0.999
_diffrn_measured_fraction_theta_max 0.999
_diffrn_measurement_device_type 'Agilent SuperNova (single source at offset) Eos'
_diffrn_measurement_method '\w scans'
_diffrn_radiation_monochromator graphite
_diffrn_radiation_source 'fine-focus sealed tube'
_diffrn_radiation_type MoK\a
_diffrn_radiation_wavelength 0.71073
_diffrn_reflns_av_R_equivalents 0.0228
_diffrn_reflns_av_sigmaI/netI 0.0385
_diffrn_reflns_limit_h_max 8
_diffrn_reflns_limit_h_min -8
_diffrn_reflns_limit_k_max 8
_diffrn_reflns_limit_k_min -8
_diffrn_reflns_limit_l_max 19
_diffrn_reflns_limit_l_min -19
_diffrn_reflns_number 5557
_diffrn_reflns_theta_full 26.37
_diffrn_reflns_theta_max 26.37
_diffrn_reflns_theta_min 3.04
_diffrn_standards_decay_% 0
_diffrn_standards_interval_count 0
_diffrn_standards_interval_time 0
_diffrn_standards_number 0
_exptl_absorpt_coefficient_mu 0.101
_exptl_absorpt_correction_T_max 0.9851
_exptl_absorpt_correction_T_min 0.9753
_exptl_absorpt_correction_type multi-scan
_exptl_absorpt_process_details
;
(CrysAlis PRO; Agilent, 2011)
;
_exptl_crystal_colour green
_exptl_crystal_density_diffrn 1.442
_exptl_crystal_density_method 'not measured'
_exptl_crystal_description block
_exptl_crystal_F_000 308
_exptl_crystal_size_max 0.25
_exptl_crystal_size_mid 0.20
_exptl_crystal_size_min 0.15
_refine_diff_density_max 0.220
_refine_diff_density_min -0.287
_refine_ls_extinction_method none
_refine_ls_goodness_of_fit_ref 1.021
_refine_ls_hydrogen_treatment mixed
_refine_ls_matrix_type full
_refine_ls_number_parameters 204
_refine_ls_number_reflns 2759
_refine_ls_number_restraints 0
_refine_ls_restrained_S_all 1.021
_refine_ls_R_factor_all 0.0526
_refine_ls_R_factor_gt 0.0428
_refine_ls_shift/su_max 0.000
_refine_ls_shift/su_mean 0.000
_refine_ls_structure_factor_coef Fsqd
_refine_ls_weighting_details 'calc w=1/[\s^2^(Fo^2^)+(0.0600P)^2^+0.1704P] where P=(Fo^2^+2Fc^2^)/3'
_refine_ls_weighting_scheme calc
_refine_ls_wR_factor_gt 0.1079
_refine_ls_wR_factor_ref 0.1178
_reflns_number_gt 2317
_reflns_number_total 2759
_reflns_threshold_expression I>2\s(I)
_cod_data_source_file xu5464.cif
_cod_data_source_block I
_cod_original_cell_volume 677.96(8)
_cod_database_code 2234455
_cod_database_fobs_code 2234455

loop_
_symmetry_equiv_pos_as_xyz
'x, y, z'
'-x, -y, -z'

loop_
_atom_site_type_symbol
_atom_site_label
_atom_site_fract_x
_atom_site_fract_y
_atom_site_fract_z
_atom_site_U_iso_or_equiv
_atom_site_adp_type
_atom_site_calc_flag
_atom_site_refinement_flags
_atom_site_occupancy
_atom_site_symmetry_multiplicity
C C1 0.2537(3) 0.6133(3) 0.85604(11) 0.0242(4) Uani d . 1 1
H H1 0.3396 0.5732 0.8151 0.029 Uiso calc R 1 1
C C2 0.3478(3) 0.7213(3) 0.93963(11) 0.0311(4) Uani d . 1 1
H H2 0.4981 0.7544 0.9562 0.037 Uiso calc R 1 1
C C3 0.2225(3) 0.7811(3) 0.99922(11) 0.0318(4) Uani d . 1 1
H H3 0.2876 0.8552 1.0565 0.038 Uiso calc R 1 1
C C4 0.0043(3) 0.7337(3) 0.97570(11) 0.0297(4) Uani d . 1 1
H H4 -0.0803 0.7762 1.0165 0.036 Uiso calc R 1 1
C C5 -0.0917(3) 0.6238(3) 0.89242(11) 0.0243(4) Uani d . 1 1
H H5 -0.2425 0.5895 0.8766 0.029 Uiso calc R 1 1
C C6 0.0327(2) 0.5636(2) 0.83184(10) 0.0189(3) Uani d . 1 1
C C7 -0.0642(2) 0.4518(2) 0.74310(10) 0.0176(3) Uani d . 1 1
C C8 -0.3384(3) 0.2824(2) 0.63810(10) 0.0192(3) Uani d . 1 1
C C9 -0.1337(2) 0.3036(2) 0.60730(10) 0.0177(3) Uani d . 1 1
C C10 -0.1006(2) 0.2327(2) 0.52347(10) 0.0177(3) Uani d . 1 1
H H10 -0.2216 0.1660 0.4796 0.021 Uiso calc R 1 1
C C11 0.1565(3) 0.2043(2) 0.41664(9) 0.0179(3) Uani d . 1 1
C C12 0.3751(3) 0.2674(2) 0.40875(10) 0.0194(3) Uani d . 1 1
H H12 0.4774 0.3409 0.4588 0.023 Uiso calc R 1 1
C C13 0.4433(3) 0.2222(2) 0.32722(10) 0.0214(4) Uani d . 1 1
H H13 0.5925 0.2669 0.3213 0.026 Uiso calc R 1 1
C C14 0.2950(3) 0.1127(2) 0.25468(10) 0.0220(4) Uani d . 1 1
H H14 0.3422 0.0818 0.1991 0.026 Uiso calc R 1 1
C C15 0.0758(3) 0.0477(2) 0.26330(10) 0.0184(3) Uani d . 1 1
C C16 0.0038(2) 0.0943(2) 0.34428(10) 0.0184(3) Uani d . 1 1
H H16 -0.1457 0.0522 0.3499 0.022 Uiso calc R 1 1
C C17 -0.2821(3) -0.1308(3) 0.19348(11) 0.0292(4) Uani d . 1 1
H H17A -0.3122 -0.2117 0.2400 0.044 Uiso calc R 1 1
H H17B -0.3592 -0.2118 0.1364 0.044 Uiso calc R 1 1
H H17C -0.3300 -0.0154 0.2077 0.044 Uiso calc R 1 1
N N1 0.0328(2) 0.41031(19) 0.67659(8) 0.0183(3) Uani d . 1 1
N N2 0.0970(2) 0.2548(2) 0.50167(9) 0.0194(3) Uani d . 1 1
O O1 -0.52599(17) 0.20389(18) 0.60520(7) 0.0254(3) Uani d . 1 1
O O2 -0.28635(16) 0.38163(16) 0.72695(7) 0.0195(3) Uani d . 1 1
O O3 -0.05667(17) -0.06328(17) 0.18811(7) 0.0235(3) Uani d . 1 1
H H2A 0.211(3) 0.304(3) 0.5461(13) 0.036(5) Uiso d . 1 1

loop_
_atom_site_aniso_label
_atom_site_aniso_U_11
_atom_site_aniso_U_22
_atom_site_aniso_U_33
_atom_site_aniso_U_12
_atom_site_aniso_U_13
_atom_site_aniso_U_23
C1 0.0235(9) 0.0242(9) 0.0223(8) 0.0044(7) 0.0045(7) 0.0031(7)
C2 0.0262(9) 0.0315(10) 0.0271(9) 0.0013(8) -0.0029(7) 0.0013(8)
C3 0.0432(11) 0.0260(10) 0.0179(8) 0.0048(8) -0.0032(8) -0.0026(7)
C4 0.0415(11) 0.0292(10) 0.0195(8) 0.0148(8) 0.0068(8) 0.0006(7)
C5 0.0278(9) 0.0256(9) 0.0211(8) 0.0117(7) 0.0037(7) 0.0033(7)
C6 0.0229(8) 0.0160(8) 0.0172(8) 0.0054(6) 0.0026(6) 0.0043(6)
C7 0.0183(8) 0.0166(8) 0.0189(8) 0.0063(6) 0.0037(6) 0.0046(6)
C8 0.0226(9) 0.0213(8) 0.0153(7) 0.0096(7) 0.0034(6) 0.0030(6)
C9 0.0182(8) 0.0186(8) 0.0167(7) 0.0066(6) 0.0029(6) 0.0034(6)
C10 0.0190(8) 0.0176(8) 0.0174(7) 0.0074(6) 0.0016(6) 0.0031(6)
C11 0.0244(8) 0.0161(8) 0.0161(8) 0.0098(6) 0.0053(6) 0.0038(6)
C12 0.0200(8) 0.0185(8) 0.0188(8) 0.0061(6) 0.0022(6) 0.0018(6)
C13 0.0199(8) 0.0222(9) 0.0233(8) 0.0076(7) 0.0070(7) 0.0047(7)
C14 0.0247(9) 0.0258(9) 0.0178(8) 0.0106(7) 0.0086(7) 0.0035(7)
C15 0.0225(8) 0.0172(8) 0.0163(7) 0.0075(6) 0.0022(6) 0.0034(6)
C16 0.0176(8) 0.0200(8) 0.0201(8) 0.0085(6) 0.0056(6) 0.0052(6)
C17 0.0196(9) 0.0384(11) 0.0251(9) 0.0087(8) 0.0001(7) -0.0043(7)
N1 0.0184(7) 0.0196(7) 0.0170(6) 0.0064(5) 0.0037(5) 0.0028(5)
N2 0.0170(7) 0.0246(8) 0.0156(7) 0.0073(6) 0.0025(5) 0.0001(5)
O1 0.0177(6) 0.0362(7) 0.0209(6) 0.0083(5) 0.0005(5) 0.0030(5)
O2 0.0157(6) 0.0264(6) 0.0151(5) 0.0068(5) 0.0031(4) -0.0003(4)
O3 0.0217(6) 0.0296(7) 0.0158(6) 0.0059(5) 0.0027(5) -0.0002(5)

loop_
_atom_type_symbol
_atom_type_description
_atom_type_scat_dispersion_real
_atom_type_scat_dispersion_imag
_atom_type_scat_source
C C 0.0033 0.0016 'International Tables Vol C Tables 4.2.6.8 and 6.1.1.4'
H H 0.0000 0.0000 'International Tables Vol C Tables 4.2.6.8 and 6.1.1.4'
N N 0.0061 0.0033 'International Tables Vol C Tables 4.2.6.8 and 6.1.1.4'
O O 0.0106 0.0060 'International Tables Vol C Tables 4.2.6.8 and 6.1.1.4'

loop_
_geom_angle_atom_site_label_1
_geom_angle_atom_site_label_2
_geom_angle_atom_site_label_3
_geom_angle
C2 C1 C6 120.00(16)
C2 C1 H1 120.0
C6 C1 H1 120.0
C1 C2 C3 120.03(17)
C1 C2 H2 120.0
C3 C2 H2 120.0
C4 C3 C2 120.38(16)
C4 C3 H3 119.8
C2 C3 H3 119.8
C3 C4 C5 120.01(16)
C3 C4 H4 120.0
C5 C4 H4 120.0
C4 C5 C6 120.10(16)
C4 C5 H5 119.9
C6 C5 H5 119.9
C1 C6 C5 119.48(15)
C1 C6 C7 119.49(14)
C5 C6 C7 121.03(15)
N1 C7 O2 115.14(13)
N1 C7 C6 127.89(14)
O2 C7 C6 116.97(13)
O1 C8 O2 120.54(14)
O1 C8 C9 135.12(15)
O2 C8 C9 104.33(13)
C10 C9 N1 124.09(14)
C10 C9 C8 126.24(15)
N1 C9 C8 109.67(13)
N2 C10 C9 121.89(15)
N2 C10 H10 119.1
C9 C10 H10 119.1
C12 C11 C16 121.14(14)
C12 C11 N2 116.95(14)
C16 C11 N2 121.90(14)
C13 C12 C11 119.60(15)
C13 C12 H12 120.2
C11 C12 H12 120.2
C14 C13 C12 120.30(15)
C14 C13 H13 119.8
C12 C13 H13 119.8
C13 C14 C15 119.82(14)
C13 C14 H14 120.1
C15 C14 H14 120.1
O3 C15 C14 115.12(13)
O3 C15 C16 124.11(14)
C14 C15 C16 120.77(15)
C11 C16 C15 118.35(14)
C11 C16 H16 120.8
C15 C16 H16 120.8
O3 C17 H17A 109.5
O3 C17 H17B 109.5
H17A C17 H17B 109.5
O3 C17 H17C 109.5
H17A C17 H17C 109.5
H17B C17 H17C 109.5
C7 N1 C9 104.91(13)
C10 N2 C11 128.04(14)
C10 N2 H2A 118.3(12)
C11 N2 H2A 113.6(13)
C7 O2 C8 105.95(11)
C15 O3 C17 117.09(12)

loop_
_geom_bond_atom_site_label_1
_geom_bond_atom_site_label_2
_geom_bond_distance
C1 C2 1.384(2)
C1 C6 1.395(2)
C1 H1 0.9500
C2 C3 1.388(3)
C2 H2 0.9500
C3 C4 1.378(3)
C3 H3 0.9500
C4 C5 1.387(2)
C4 H4 0.9500
C5 C6 1.396(2)
C5 H5 0.9500
C6 C7 1.460(2)
C7 N1 1.2917(19)
C7 O2 1.3810(18)
C8 O1 1.2191(19)
C8 O2 1.4051(18)
C8 C9 1.435(2)
C9 C10 1.372(2)
C9 N1 1.407(2)
C10 N2 1.337(2)
C10 H10 0.9500
C11 C12 1.389(2)
C11 C16 1.394(2)
C11 N2 1.4201(19)
C12 C13 1.389(2)
C12 H12 0.9500
C13 C14 1.381(2)
C13 H13 0.9500
C14 C15 1.395(2)
C14 H14 0.9500
C15 O3 1.3670(19)
C15 C16 1.396(2)
C16 H16 0.9500
C17 O3 1.4237(19)
C17 H17A 0.9800
C17 H17B 0.9800
C17 H17C 0.9800
N2 H2A 0.92(2)

loop_
_geom_hbond_atom_site_label_D
_geom_hbond_atom_site_label_H
_geom_hbond_atom_site_label_A
_geom_hbond_site_symmetry_A
_geom_hbond_distance_DH
_geom_hbond_distance_HA
_geom_hbond_distance_DA
_geom_hbond_angle_DHA
N2 H2A O1 1_655 0.92(2) 2.26(2) 3.0110(18) 138.1(17)

loop_
_geom_torsion_atom_site_label_1
_geom_torsion_atom_site_label_2
_geom_torsion_atom_site_label_3
_geom_torsion_atom_site_label_4
_geom_torsion
C6 C1 C2 C3 -0.4(3)
C1 C2 C3 C4 0.0(3)
C2 C3 C4 C5 0.6(3)
C3 C4 C5 C6 -0.9(3)
C2 C1 C6 C5 0.1(2)
C2 C1 C6 C7 179.27(15)
C4 C5 C6 C1 0.5(2)
C4 C5 C6 C7 -178.59(14)
C1 C6 C7 N1 -9.5(2)
C5 C6 C7 N1 169.59(15)
C1 C6 C7 O2 170.88(13)
C5 C6 C7 O2 -10.0(2)
O1 C8 C9 C10 0.7(3)
O2 C8 C9 C10 -179.20(14)
O1 C8 C9 N1 -179.47(17)
O2 C8 C9 N1 0.59(16)
N1 C9 C10 N2 2.3(2)
C8 C9 C10 N2 -177.99(14)
C16 C11 C12 C13 0.7(2)
N2 C11 C12 C13 179.92(14)
C11 C12 C13 C14 -1.0(2)
C12 C13 C14 C15 0.2(2)
C13 C14 C15 O3 -178.56(13)
C13 C14 C15 C16 0.9(2)
C12 C11 C16 C15 0.4(2)
N2 C11 C16 C15 -178.82(13)
O3 C15 C16 C11 178.24(13)
C14 C15 C16 C11 -1.2(2)
O2 C7 N1 C9 0.53(17)
C6 C7 N1 C9 -179.07(14)
C10 C9 N1 C7 179.11(14)
C8 C9 N1 C7 -0.69(16)
C9 C10 N2 C11 -174.39(14)
C12 C11 N2 C10 171.24(15)
C16 C11 N2 C10 -9.5(2)
N1 C7 O2 C8 -0.17(17)
C6 C7 O2 C8 179.48(12)
O1 C8 O2 C7 179.78(14)
C9 C8 O2 C7 -0.27(15)
C14 C15 O3 C17 -179.23(14)
C16 C15 O3 C17 1.3(2)

loop_
_cod_related_entry_id
_cod_related_entry_database
_cod_related_entry_code
1 ChemSpider 30657654
